data_1570802
loop_
_publ_author_name
'Jiang, Wenlin'
'Liu, Ming'
'Li, Yanxun'
'Lin, Francis R.'
'Jen, Alex K.-Y.'

_publ_section_title
;
 Rational molecular design of multifunctional self-assembled monolayers
 for efficient hole selection and buried interface passivation in inverted
 perovskite solar cells.
;
_journal_issue 8
_journal_name_full 'Chemical science'
_journal_page_first 2778
_journal_page_last 2785
_journal_paper_doi 10.1039/d3sc05485c
_journal_volume 15
_journal_year 2024
_chemical_formula_sum 'C18 H11 N O'
_chemical_formula_weight 257.28
_space_group_crystal_system monoclinic
_space_group_IT_number 15
_space_group_name_Hall '-C 2yc'
_space_group_name_H-M_alt 'C 1 2/c 1'
_atom_sites_solution_hydrogens geom
_audit_creation_method SHELXL-2016/6
_audit_update_record
;
2023-09-27 deposited with the CCDC.	2024-01-17 downloaded from the CCDC.
;
_cell_angle_alpha 90
_cell_angle_beta 114.126(5)
_cell_angle_gamma 90
_cell_formula_units_Z 8
_cell_length_a 21.6821(11)
_cell_length_b 5.3270(4)
_cell_length_c 22.9919(15)
_cell_measurement_reflns_used 6929
_cell_measurement_temperature 193(2)
_cell_measurement_theta_max 74.51
_cell_measurement_theta_min 4.09
_cell_volume 2423.6(3)
_computing_cell_refinement 'Bruker Saint'
_computing_data_collection 'Bruker Apex3'
_computing_data_reduction 'Bruker Saint'
_computing_structure_refinement 'SHELXL-2016/6 (Sheldrick, 2016)'
_computing_structure_solution 'SHELXT 2014/5 (Sheldrick, 2014)'
_diffrn_ambient_temperature 193(2)
_diffrn_measured_fraction_theta_full 0.995
_diffrn_measured_fraction_theta_max 0.990
_diffrn_measurement_device_type 'Bruker D8 Venture Photon II'
_diffrn_measurement_method 'phi and omega scans'
_diffrn_radiation_type CuK\a
_diffrn_radiation_wavelength 1.54178
_diffrn_reflns_av_R_equivalents 0.0456
_diffrn_reflns_av_unetI/netI 0.0396
_diffrn_reflns_Laue_measured_fraction_full 0.995
_diffrn_reflns_Laue_measured_fraction_max 0.990
_diffrn_reflns_limit_h_max 26
_diffrn_reflns_limit_h_min -26
_diffrn_reflns_limit_k_max 6
_diffrn_reflns_limit_k_min -6
_diffrn_reflns_limit_l_max 28
_diffrn_reflns_limit_l_min -28
_diffrn_reflns_number 9881
_diffrn_reflns_point_group_measured_fraction_full 0.995
_diffrn_reflns_point_group_measured_fraction_max 0.990
_diffrn_reflns_theta_full 67.679
_diffrn_reflns_theta_max 74.475
_diffrn_reflns_theta_min 4.469
_diffrn_source 'micro focus'
_exptl_absorpt_coefficient_mu 0.694
_exptl_absorpt_correction_T_max 0.7538
_exptl_absorpt_correction_T_min 0.7000
_exptl_absorpt_correction_type multi-scan
_exptl_absorpt_process_details
;
 SADABS 2016/2: Krause, L., Herbst-Irmer, R., Sheldrick G.M. & Stalke D.,
 J. Appl. Cryst. 48 (2015) 3-10
;
_exptl_crystal_colour colourless
_exptl_crystal_density_diffrn 1.410
_exptl_crystal_description block
_exptl_crystal_F_000 1072
_exptl_crystal_size_max 0.22
_exptl_crystal_size_mid 0.11
_exptl_crystal_size_min 0.02
_refine_diff_density_max 0.195
_refine_diff_density_min -0.228
_refine_diff_density_rms 0.048
_refine_ls_extinction_method none
_refine_ls_goodness_of_fit_ref 1.068
_refine_ls_hydrogen_treatment constr
_refine_ls_matrix_type full
_refine_ls_number_parameters 181
_refine_ls_number_reflns 2451
_refine_ls_number_restraints 0
_refine_ls_restrained_S_all 1.068
_refine_ls_R_factor_all 0.0407
_refine_ls_R_factor_gt 0.0384
_refine_ls_shift/su_max 0.000
_refine_ls_shift/su_mean 0.000
_refine_ls_structure_factor_coef Fsqd
_refine_ls_weighting_details 'w=1/[\s^2^(Fo^2^)+(0.0577P)^2^+0.8663P] where P=(Fo^2^+2Fc^2^)/3'
_refine_ls_weighting_scheme calc
_refine_ls_wR_factor_gt 0.1037
_refine_ls_wR_factor_ref 0.1064
_reflns_Friedel_coverage 0.000
_reflns_number_gt 2262
_reflns_number_total 2451
_reflns_threshold_expression 'I > 2\s(I)'
_cod_data_source_file d3sc05485c2.cif
_cod_data_source_block 1_a
_cod_depositor_comments 'Adding full bibliography for 1570802--1570803.cif.'
_cod_original_sg_symbol_H-M 'C 2/c'
_cod_database_code 1570802
_shelx_shelxl_version_number 2016/6
_shelx_space_group_comment
;
The symmetry employed for this shelxl refinement is uniquely defined
by the following loop, which should always be used as a source of
symmetry information in preference to the above space-group names.
They are only intended as comments.
;

loop_
_space_group_symop_operation_xyz
'x, y, z'
'-x, y, -z+1/2'
'x+1/2, y+1/2, z'
'-x+1/2, y+1/2, -z+1/2'
'-x, -y, -z'
'x, -y, z-1/2'
'-x+1/2, -y+1/2, -z'
'x+1/2, -y+1/2, z-1/2'

loop_
_atom_site_label
_atom_site_type_symbol
_atom_site_fract_x
_atom_site_fract_y
_atom_site_fract_z
_atom_site_U_iso_or_equiv
_atom_site_adp_type
_atom_site_occupancy
_atom_site_site_symmetry_order
_atom_site_calc_flag
_atom_site_refinement_flags_posn
_atom_site_refinement_flags_adp
_atom_site_refinement_flags_occupancy
_atom_site_disorder_assembly
_atom_site_disorder_group
O1 O 0.45100(4) 0.62435(14) 0.28656(4) 0.0270(2) Uani 1 1 d . . . . .
N1 N 0.29248(5) -0.03561(18) 0.23936(5) 0.0304(2) Uani 1 1 d . . . . .
H1 H 0.270265 -0.166387 0.244259 0.036 Uiso 1 1 calc R U . . .
C1 C 0.50406(5) 0.6965(2) 0.34269(5) 0.0269(2) Uani 1 1 d . . . . .
C2 C 0.54747(6) 0.8939(2) 0.34806(6) 0.0307(3) Uani 1 1 d . . . . .
H2 H 0.543712 0.992540 0.312346 0.037 Uiso 1 1 calc R U . . .
C3 C 0.59704(6) 0.9398(2) 0.40884(6) 0.0352(3) Uani 1 1 d . . . . .
H3 H 0.628058 1.073494 0.414918 0.042 Uiso 1 1 calc R U . . .
C4 C 0.60214(6) 0.7938(2) 0.46097(6) 0.0367(3) Uani 1 1 d . . . . .
H4 H 0.636402 0.830683 0.501829 0.044 Uiso 1 1 calc R U . . .
C5 C 0.55816(6) 0.5955(2) 0.45436(6) 0.0332(3) Uani 1 1 d . . . . .
H5 H 0.562103 0.496249 0.490036 0.040 Uiso 1 1 calc R U . . .
C6 C 0.50797(6) 0.5461(2) 0.39384(5) 0.0274(2) Uani 1 1 d . . . . .
C7 C 0.45349(5) 0.3656(2) 0.36761(5) 0.0261(2) Uani 1 1 d . . . . .
C8 C 0.43129(6) 0.1596(2) 0.39245(6) 0.0291(3) Uani 1 1 d . . . . .
H8 H 0.453179 0.119587 0.436473 0.035 Uiso 1 1 calc R U . . .
C9 C 0.37764(6) 0.0161(2) 0.35259(6) 0.0297(3) Uani 1 1 d . . . . .
H9 H 0.362004 -0.122775 0.368701 0.036 Uiso 1 1 calc R U . . .
C10 C 0.34665(5) 0.0799(2) 0.28770(5) 0.0266(2) Uani 1 1 d . . . . .
C11 C 0.27875(6) 0.0868(2) 0.18214(6) 0.0274(2) Uani 1 1 d . . . . .
C12 C 0.22952(6) 0.0354(2) 0.12142(6) 0.0317(3) Uani 1 1 d . . . . .
H12 H 0.200154 -0.104756 0.113811 0.038 Uiso 1 1 calc R U . . .
C13 C 0.22512(6) 0.1972(2) 0.07256(6) 0.0328(3) Uani 1 1 d . . . . .
H13 H 0.192159 0.166653 0.030655 0.039 Uiso 1 1 calc R U . . .
C14 C 0.26814(6) 0.4042(2) 0.08363(6) 0.0320(3) Uani 1 1 d . . . . .
H14 H 0.263413 0.512749 0.049279 0.038 Uiso 1 1 calc R U . . .
C15 C 0.31747(6) 0.4537(2) 0.14377(6) 0.0289(3) Uani 1 1 d . . . . .
H15 H 0.346691 0.594048 0.150871 0.035 Uiso 1 1 calc R U . . .
C16 C 0.32342(5) 0.2928(2) 0.19383(5) 0.0259(2) Uani 1 1 d . . . . .
C17 C 0.36677(5) 0.28601(19) 0.26092(5) 0.0252(2) Uani 1 1 d . . . . .
C18 C 0.42144(5) 0.42396(19) 0.30312(5) 0.0246(2) Uani 1 1 d . . . . .

loop_
_atom_site_aniso_label
_atom_site_aniso_U_11
_atom_site_aniso_U_22
_atom_site_aniso_U_33
_atom_site_aniso_U_23
_atom_site_aniso_U_13
_atom_site_aniso_U_12
O1 0.0271(4) 0.0268(4) 0.0267(4) -0.0016(3) 0.0104(3) -0.0049(3)
N1 0.0297(5) 0.0272(5) 0.0347(5) -0.0016(4) 0.0136(4) -0.0068(4)
C1 0.0241(5) 0.0271(5) 0.0294(5) -0.0051(4) 0.0107(4) 0.0002(4)
C2 0.0288(6) 0.0290(5) 0.0364(6) -0.0039(4) 0.0155(5) -0.0024(4)
C3 0.0280(6) 0.0327(6) 0.0441(7) -0.0099(5) 0.0139(5) -0.0057(4)
C4 0.0275(6) 0.0407(7) 0.0352(6) -0.0084(5) 0.0060(5) -0.0021(5)
C5 0.0297(6) 0.0357(6) 0.0307(6) -0.0021(5) 0.0088(5) 0.0023(5)
C6 0.0251(5) 0.0270(5) 0.0305(6) -0.0031(4) 0.0118(4) 0.0023(4)
C7 0.0245(5) 0.0262(5) 0.0279(5) -0.0020(4) 0.0109(4) 0.0024(4)
C8 0.0295(5) 0.0295(5) 0.0293(5) 0.0022(4) 0.0130(4) 0.0037(4)
C9 0.0318(6) 0.0265(5) 0.0343(6) 0.0030(4) 0.0172(5) 0.0004(4)
C10 0.0250(5) 0.0242(5) 0.0324(6) -0.0027(4) 0.0137(4) -0.0007(4)
C11 0.0263(5) 0.0258(5) 0.0321(6) -0.0046(4) 0.0140(4) -0.0004(4)
C12 0.0270(5) 0.0305(6) 0.0367(6) -0.0090(5) 0.0122(5) -0.0029(4)
C13 0.0274(6) 0.0386(6) 0.0299(6) -0.0081(5) 0.0091(5) 0.0029(5)
C14 0.0322(6) 0.0346(6) 0.0301(6) 0.0001(5) 0.0137(5) 0.0054(5)
C15 0.0294(5) 0.0274(5) 0.0318(6) -0.0019(4) 0.0145(5) -0.0002(4)
C16 0.0241(5) 0.0250(5) 0.0300(6) -0.0040(4) 0.0126(4) 0.0002(4)
C17 0.0248(5) 0.0242(5) 0.0282(5) -0.0021(4) 0.0125(4) 0.0001(4)
C18 0.0237(5) 0.0233(5) 0.0290(5) -0.0022(4) 0.0128(4) -0.0004(4)

loop_
_atom_type_symbol
_atom_type_description
_atom_type_scat_dispersion_real
_atom_type_scat_dispersion_imag
_atom_type_scat_source
C C 0.0181 0.0091 'International Tables Vol C Tables 4.2.6.8 and 6.1.1.4'
H H 0.0000 0.0000 'International Tables Vol C Tables 4.2.6.8 and 6.1.1.4'
N N 0.0311 0.0180 'International Tables Vol C Tables 4.2.6.8 and 6.1.1.4'
O O 0.0492 0.0322 'International Tables Vol C Tables 4.2.6.8 and 6.1.1.4'

loop_
_geom_angle_atom_site_label_1
_geom_angle_atom_site_label_2
_geom_angle_atom_site_label_3
_geom_angle
_geom_angle_site_symmetry_1
_geom_angle_site_symmetry_3
_geom_angle_publ_flag
C18 O1 C1 105.10(8) . . ?
C11 N1 C10 109.54(9) . . ?
C11 N1 H1 125.2 . . ?
C10 N1 H1 125.2 . . ?
C2 C1 O1 124.71(10) . . ?
C2 C1 C6 123.80(11) . . ?
O1 C1 C6 111.48(9) . . ?
C1 C2 C3 116.17(11) . . ?
C1 C2 H2 121.9 . . ?
C3 C2 H2 121.9 . . ?
C2 C3 C4 121.47(11) . . ?
C2 C3 H3 119.3 . . ?
C4 C3 H3 119.3 . . ?
C5 C4 C3 121.34(11) . . ?
C5 C4 H4 119.3 . . ?
C3 C4 H4 119.3 . . ?
C4 C5 C6 118.22(12) . . ?
C4 C5 H5 120.9 . . ?
C6 C5 H5 120.9 . . ?
C1 C6 C5 118.99(11) . . ?
C1 C6 C7 105.76(10) . . ?
C5 C6 C7 135.25(11) . . ?
C18 C7 C8 120.07(10) . . ?
C18 C7 C6 105.22(10) . . ?
C8 C7 C6 134.66(10) . . ?
C9 C8 C7 119.78(10) . . ?
C9 C8 H8 120.1 . . ?
C7 C8 H8 120.1 . . ?
C8 C9 C10 118.61(10) . . ?
C8 C9 H9 120.7 . . ?
C10 C9 H9 120.7 . . ?
N1 C10 C9 128.63(10) . . ?
N1 C10 C17 107.85(10) . . ?
C9 C10 C17 123.51(10) . . ?
N1 C11 C12 129.56(11) . . ?
N1 C11 C16 108.63(10) . . ?
C12 C11 C16 121.79(11) . . ?
C13 C12 C11 117.37(11) . . ?
C13 C12 H12 121.3 . . ?
C11 C12 H12 121.3 . . ?
C12 C13 C14 121.47(11) . . ?
C12 C13 H13 119.3 . . ?
C14 C13 H13 119.3 . . ?
C15 C14 C13 121.16(11) . . ?
C15 C14 H14 119.4 . . ?
C13 C14 H14 119.4 . . ?
C14 C15 C16 118.63(10) . . ?
C14 C15 H15 120.7 . . ?
C16 C15 H15 120.7 . . ?
C15 C16 C11 119.57(10) . . ?
C15 C16 C17 134.16(10) . . ?
C11 C16 C17 106.26(10) . . ?
C18 C17 C10 115.61(10) . . ?
C18 C17 C16 136.71(10) . . ?
C10 C17 C16 107.67(9) . . ?
O1 C18 C7 112.44(9) . . ?
O1 C18 C17 125.13(10) . . ?
C7 C18 C17 122.41(10) . . ?

loop_
_geom_bond_atom_site_label_1
_geom_bond_atom_site_label_2
_geom_bond_distance
_geom_bond_site_symmetry_2
_geom_bond_publ_flag
O1 C18 1.3766(13) . ?
O1 C1 1.3867(13) . ?
N1 C11 1.3872(16) . ?
N1 C10 1.3878(15) . ?
N1 H1 0.8800 . ?
C1 C2 1.3826(16) . ?
C1 C6 1.3968(16) . ?
C2 C3 1.3926(17) . ?
C2 H2 0.9500 . ?
C3 C4 1.3947(19) . ?
C3 H3 0.9500 . ?
C4 C5 1.3890(18) . ?
C4 H4 0.9500 . ?
C5 C6 1.3973(16) . ?
C5 H5 0.9500 . ?
C6 C7 1.4492(16) . ?
C7 C18 1.3912(15) . ?
C7 C8 1.4098(16) . ?
C8 C9 1.3804(17) . ?
C8 H8 0.9500 . ?
C9 C10 1.4046(16) . ?
C9 H9 0.9500 . ?
C10 C17 1.4123(15) . ?
C11 C12 1.3946(16) . ?
C11 C16 1.4149(15) . ?
C12 C13 1.3880(18) . ?
C12 H12 0.9500 . ?
C13 C14 1.3988(18) . ?
C13 H13 0.9500 . ?
C14 C15 1.3843(16) . ?
C14 H14 0.9500 . ?
C15 C16 1.3981(16) . ?
C15 H15 0.9500 . ?
C16 C17 1.4418(15) . ?
C17 C18 1.3952(15) . ?

loop_
_geom_torsion_atom_site_label_1
_geom_torsion_atom_site_label_2
_geom_torsion_atom_site_label_3
_geom_torsion_atom_site_label_4
_geom_torsion
_geom_torsion_site_symmetry_1
_geom_torsion_site_symmetry_2
_geom_torsion_site_symmetry_3
_geom_torsion_site_symmetry_4
_geom_torsion_publ_flag
C18 O1 C1 C2 -179.58(10) . . . . ?
C18 O1 C1 C6 -0.23(11) . . . . ?
O1 C1 C2 C3 178.96(10) . . . . ?
C6 C1 C2 C3 -0.31(17) . . . . ?
C1 C2 C3 C4 0.02(17) . . . . ?
C2 C3 C4 C5 0.33(19) . . . . ?
C3 C4 C5 C6 -0.37(18) . . . . ?
C2 C1 C6 C5 0.26(17) . . . . ?
O1 C1 C6 C5 -179.09(9) . . . . ?
C2 C1 C6 C7 179.66(10) . . . . ?
O1 C1 C6 C7 0.31(12) . . . . ?
C4 C5 C6 C1 0.09(17) . . . . ?
C4 C5 C6 C7 -179.09(12) . . . . ?
C1 C6 C7 C18 -0.25(11) . . . . ?
C5 C6 C7 C18 179.00(12) . . . . ?
C1 C6 C7 C8 177.20(12) . . . . ?
C5 C6 C7 C8 -3.5(2) . . . . ?
C18 C7 C8 C9 -0.04(16) . . . . ?
C6 C7 C8 C9 -177.21(11) . . . . ?
C7 C8 C9 C10 0.29(16) . . . . ?
C11 N1 C10 C9 -179.29(11) . . . . ?
C11 N1 C10 C17 1.71(12) . . . . ?
C8 C9 C10 N1 -179.83(11) . . . . ?
C8 C9 C10 C17 -0.97(17) . . . . ?
C10 N1 C11 C12 179.48(11) . . . . ?
C10 N1 C11 C16 -2.20(12) . . . . ?
N1 C11 C12 C13 177.16(11) . . . . ?
C16 C11 C12 C13 -0.97(16) . . . . ?
C11 C12 C13 C14 -0.20(17) . . . . ?
C12 C13 C14 C15 0.89(17) . . . . ?
C13 C14 C15 C16 -0.39(17) . . . . ?
C14 C15 C16 C11 -0.75(16) . . . . ?
C14 C15 C16 C17 -179.13(11) . . . . ?
N1 C11 C16 C15 -177.02(9) . . . . ?
C12 C11 C16 C15 1.46(16) . . . . ?
N1 C11 C16 C17 1.77(12) . . . . ?
C12 C11 C16 C17 -179.74(10) . . . . ?
N1 C10 C17 C18 -179.62(9) . . . . ?
C9 C10 C17 C18 1.31(16) . . . . ?
N1 C10 C17 C16 -0.58(12) . . . . ?
C9 C10 C17 C16 -179.64(10) . . . . ?
C15 C16 C17 C18 -3.4(2) . . . . ?
C11 C16 C17 C18 178.02(12) . . . . ?
C15 C16 C17 C10 177.81(11) . . . . ?
C11 C16 C17 C10 -0.73(12) . . . . ?
C1 O1 C18 C7 0.06(11) . . . . ?
C1 O1 C18 C17 -178.12(10) . . . . ?
C8 C7 C18 O1 -177.79(9) . . . . ?
C6 C7 C18 O1 0.12(12) . . . . ?
C8 C7 C18 C17 0.45(16) . . . . ?
C6 C7 C18 C17 178.36(10) . . . . ?
C10 C17 C18 O1 176.97(9) . . . . ?
C16 C17 C18 O1 -1.7(2) . . . . ?
C10 C17 C18 C7 -1.03(15) . . . . ?
C16 C17 C18 C7 -179.71(11) . . . . ?
